data_7129314
loop_
_publ_author_name
'Ishikawa, Yuta'
'Kameyama, Tatsuya'
'Torimoto, Tsukasa'
'Maeda, Hajime'
'Segi, Masahito'
'Furuyama, Taniyuki'

_publ_section_title
;
 Red-light-activatable ruthenium phthalocyanine catalysts
;
_journal_name_full 'Chemical Communications'
_journal_paper_doi 10.1039/D1CC06307C
_journal_year 2021
_chemical_formula_moiety 'C44 H24 F6 N10 Ru'
_chemical_formula_sum 'C44 H24 F6 N10 Ru'
_chemical_formula_weight 907.80
_chemical_name_common (p-CF3pyridyl)2RuPc
_chemical_name_systematic 'Phthalocyaninato ruthenium bis(p-trifluoromethylpyridyl)'
_chemical_properties_physical Light-sensitive
_space_group_crystal_system monoclinic
_space_group_IT_number 9
_space_group_name_Hall 'C -2yc'
_space_group_name_H-M_alt 'C 1 c 1'
_atom_sites_solution_hydrogens geom
_audit_creation_method SHELXL-2014/7
_audit_update_record
;
2021-09-07 deposited with the CCDC.	2021-11-24 downloaded from the CCDC.
;
_cell_angle_alpha 90
_cell_angle_beta 108.370(2)
_cell_angle_gamma 90
_cell_formula_units_Z 4
_cell_length_a 20.1094(18)
_cell_length_b 22.559(2)
_cell_length_c 10.5878(10)
_cell_measurement_reflns_used 9865
_cell_measurement_temperature 90(2)
_cell_measurement_theta_max 70.77
_cell_measurement_theta_min 4.40
_cell_volume 4558.4(7)
_computing_cell_refinement 'Bruker SAINT'
_computing_data_collection 'Bruker APEX2'
_computing_data_reduction 'Bruker SAINT'
_computing_molecular_graphics 'Yadokari-XG 2009 (Wakita, Nemoto et al., 2009)'
_computing_publication_material 'Yadokari-XG 2009 (Wakita, Nemoto et al., 2009)'
_computing_structure_refinement 'SHELXL-2014/7 (Sheldrick, 2014)'
_computing_structure_solution 'SHELXS-97 (Sheldrick 2008)'
_diffrn_ambient_temperature 90(2)
_diffrn_measured_fraction_theta_full 0.981
_diffrn_measured_fraction_theta_max 0.981
_diffrn_measurement_device_type 'Bruker APEX-II CCD'
_diffrn_measurement_method '\f and \w scans'
_diffrn_radiation_type CuK\a
_diffrn_radiation_wavelength 1.54178
_diffrn_reflns_av_R_equivalents 0.0395
_diffrn_reflns_av_unetI/netI 0.0575
_diffrn_reflns_Laue_measured_fraction_full 0.981
_diffrn_reflns_Laue_measured_fraction_max 0.981
_diffrn_reflns_limit_h_max 23
_diffrn_reflns_limit_h_min -23
_diffrn_reflns_limit_k_max 25
_diffrn_reflns_limit_k_min -26
_diffrn_reflns_limit_l_max 12
_diffrn_reflns_limit_l_min -12
_diffrn_reflns_number 14260
_diffrn_reflns_point_group_measured_fraction_full 0.782
_diffrn_reflns_point_group_measured_fraction_max 0.782
_diffrn_reflns_theta_full 66.497
_diffrn_reflns_theta_max 66.497
_diffrn_reflns_theta_min 5.920
_exptl_absorpt_coefficient_mu 3.351
_exptl_absorpt_correction_T_max 0.7533
_exptl_absorpt_correction_T_min 0.5191
_exptl_absorpt_correction_type multi-scan
_exptl_absorpt_process_details 'Sheldrick, G. M. (2008) SADABS. University of G\"ottingen, Germany.'
_exptl_crystal_colour violet
_exptl_crystal_density_diffrn 1.323
_exptl_crystal_description prism
_exptl_crystal_F_000 1824
_exptl_crystal_recrystallization_method 'Re-crystallisation from solvent: dichloromethane/ethanol'
_exptl_crystal_size_max 0.200
_exptl_crystal_size_mid 0.200
_exptl_crystal_size_min 0.100
_refine_diff_density_max 1.635
_refine_diff_density_min -0.861
_refine_diff_density_rms 0.082
_refine_ls_abs_structure_details
;
 Flack x determined using 2270 quotients [(I+)-(I-)]/[(I+)+(I-)]
 (Parsons, Flack and Wagner, Acta Cryst. B69 (2013) 249-259).
;
_refine_ls_abs_structure_Flack 0.227(7)
_refine_ls_extinction_method none
_refine_ls_goodness_of_fit_ref 1.042
_refine_ls_hydrogen_treatment constr
_refine_ls_matrix_type full
_refine_ls_number_parameters 550
_refine_ls_number_reflns 6274
_refine_ls_number_restraints 2
_refine_ls_restrained_S_all 1.042
_refine_ls_R_factor_all 0.0435
_refine_ls_R_factor_gt 0.0431
_refine_ls_shift/su_max 0.077
_refine_ls_shift/su_mean 0.001
_refine_ls_structure_factor_coef Fsqd
_refine_ls_weighting_details 'w=1/[\s^2^(Fo^2^)+(0.0537P)^2^+15.6747P] where P=(Fo^2^+2Fc^2^)/3'
_refine_ls_weighting_scheme calc
_refine_ls_wR_factor_gt 0.1125
_refine_ls_wR_factor_ref 0.1133
_reflns_Friedel_coverage 0.591
_reflns_Friedel_fraction_full 0.582
_reflns_Friedel_fraction_max 0.582
_reflns_number_gt 6211
_reflns_number_total 6274
_reflns_threshold_expression 'I > 2\s(I)'
_cod_data_source_file d1cc06307c2.cif
_cod_data_source_block test_b_sq
_cod_original_sg_symbol_H-M 'C c'
_cod_database_code 7129314
_shelx_shelxl_version_number 2014/7
_shelx_space_group_comment
;
The symmetry employed for this shelxl refinement is uniquely defined
by the following loop, which should always be used as a source of
symmetry information in preference to the above space-group names.
They are only intended as comments.
;
_shelx_estimated_absorpt_t_min 0.554
_shelx_estimated_absorpt_t_max 0.730
_platon_squeeze_void_probe_radius 1.20

loop_
_space_group_symop_operation_xyz
'x, y, z'
'x, -y, z+1/2'
'x+1/2, y+1/2, z'
'x+1/2, -y+1/2, z+1/2'

loop_
_atom_site_label
_atom_site_type_symbol
_atom_site_fract_x
_atom_site_fract_y
_atom_site_fract_z
_atom_site_U_iso_or_equiv
_atom_site_adp_type
_atom_site_occupancy
_atom_site_site_symmetry_order
_atom_site_calc_flag
_atom_site_refinement_flags_posn
_atom_site_refinement_flags_adp
_atom_site_refinement_flags_occupancy
_atom_site_disorder_assembly
_atom_site_disorder_group
Ru1 Ru 0.78511(4) 0.19251(2) 0.78459(6) 0.02408(14) Uani 1 1 d . . . . .
N1 N 0.8660(3) 0.2416(2) 0.7816(5) 0.0268(12) Uani 1 1 d . . . . .
C1 C 0.8998(3) 0.2398(3) 0.6860(7) 0.0260(14) Uani 1 1 d . . . . .
C2 C 0.9567(4) 0.2838(3) 0.7187(7) 0.0333(16) Uani 1 1 d . . . . .
C3 C 1.0068(4) 0.2977(3) 0.6622(7) 0.0352(17) Uani 1 1 d . . . . .
H1 H 1.0084 0.2776 0.5843 0.042 Uiso 1 1 calc R U . . .
C4 C 1.0549(4) 0.3409(4) 0.7184(12) 0.061(3) Uani 1 1 d . . . . .
H2 H 1.0889 0.3522 0.6778 0.073 Uiso 1 1 calc R U . . .
C5 C 1.0535(4) 0.3690(3) 0.8400(8) 0.0345(17) Uani 1 1 d . . . . .
H3 H 1.0868 0.3990 0.8790 0.041 Uiso 1 1 calc R U . . .
C6 C 1.0053(4) 0.3535(3) 0.8997(7) 0.0347(16) Uani 1 1 d . . . . .
H4 H 1.0059 0.3711 0.9815 0.042 Uiso 1 1 calc R U . . .
C7 C 0.9548(4) 0.3108(3) 0.8379(7) 0.0298(15) Uani 1 1 d . . . . .
C8 C 0.8983(4) 0.2838(3) 0.8766(7) 0.0286(15) Uani 1 1 d . . . . .
N2 N 0.8813(3) 0.2989(3) 0.9836(6) 0.0314(13) Uani 1 1 d . . . . .
N3 N 0.7823(3) 0.2331(2) 0.9527(6) 0.0268(12) Uani 1 1 d . . . . .
C9 C 0.8291(4) 0.2754(3) 1.0208(7) 0.0320(15) Uani 1 1 d . . . . .
C10 C 0.8154(4) 0.2893(3) 1.1407(8) 0.0331(16) Uani 1 1 d . . . . .
C11 C 0.8480(5) 0.3271(4) 1.2473(8) 0.0418(19) Uani 1 1 d . . . . .
H5 H 0.8866 0.3511 1.2460 0.050 Uiso 1 1 calc R U . . .
C12 C 0.8230(5) 0.3287(4) 1.3535(9) 0.045(2) Uani 1 1 d . . . . .
H6 H 0.8457 0.3531 1.4277 0.055 Uiso 1 1 calc R U . . .
C13 C 0.7651(5) 0.2954(4) 1.3548(10) 0.0441(19) Uani 1 1 d . . . . .
H7 H 0.7493 0.2972 1.4304 0.053 Uiso 1 1 calc R U . . .
C14 C 0.7296(4) 0.2593(3) 1.2476(8) 0.0349(16) Uani 1 1 d . . . . .
H8 H 0.6891 0.2377 1.2476 0.042 Uiso 1 1 calc R U . . .
C15 C 0.7555(4) 0.2563(3) 1.1419(7) 0.0311(15) Uani 1 1 d . . . . .
C16 C 0.7362(4) 0.2202(3) 1.0185(7) 0.0285(15) Uani 1 1 d . . . . .
N4 N 0.6822(4) 0.1828(3) 0.9862(7) 0.0259(14) Uani 1 1 d . . . . .
N5 N 0.7035(3) 0.1429(2) 0.7899(6) 0.0314(13) Uani 1 1 d . . . . .
C17 C 0.6683(4) 0.1472(3) 0.8803(7) 0.0287(14) Uani 1 1 d . . . . .
C18 C 0.6106(4) 0.1054(3) 0.8426(7) 0.0310(15) Uani 1 1 d . . . . .
C19 C 0.5556(4) 0.0920(4) 0.8969(8) 0.0407(18) Uani 1 1 d . . . . .
H9 H 0.5521 0.1120 0.9735 0.049 Uiso 1 1 calc R U . . .
C20 C 0.5073(4) 0.0486(4) 0.8340(9) 0.0418(18) Uani 1 1 d . . . . .
H10 H 0.4708 0.0386 0.8691 0.050 Uiso 1 1 calc R U . . .
C21 C 0.5115(4) 0.0193(4) 0.7199(9) 0.0425(19) Uani 1 1 d . . . . .
H11 H 0.4773 -0.0098 0.6791 0.051 Uiso 1 1 calc R U . . .
C22 C 0.5638(4) 0.0318(3) 0.6654(8) 0.0331(16) Uani 1 1 d . . . . .
H12 H 0.5667 0.0114 0.5888 0.040 Uiso 1 1 calc R U . . .
C23 C 0.6127(4) 0.0758(3) 0.7275(7) 0.0309(15) Uani 1 1 d . . . . .
C24 C 0.6722(4) 0.1001(3) 0.6933(7) 0.0275(14) Uani 1 1 d . . . . .
N6 N 0.6901(3) 0.0853(2) 0.5892(6) 0.0271(12) Uani 1 1 d . . . . .
N7 N 0.7877(3) 0.1532(2) 0.6176(6) 0.0262(12) Uani 1 1 d . . . . .
C25 C 0.7407(3) 0.1088(3) 0.5520(7) 0.0255(14) Uani 1 1 d . . . . .
C26 C 0.7554(4) 0.0944(3) 0.4303(7) 0.0276(15) Uani 1 1 d . . . . .
C27 C 0.7212(4) 0.0574(3) 0.3226(7) 0.0278(14) Uani 1 1 d . . . . .
H13 H 0.6833 0.0328 0.3253 0.033 Uiso 1 1 calc R U . . .
C28 C 0.7441(4) 0.0576(3) 0.2135(8) 0.0369(17) Uani 1 1 d . . . . .
H14 H 0.7209 0.0337 0.1389 0.044 Uiso 1 1 calc R U . . .
C29 C 0.8012(5) 0.0926(3) 0.2101(8) 0.0352(17) Uani 1 1 d . . . . .
H15 H 0.8168 0.0910 0.1343 0.042 Uiso 1 1 calc R U . . .
C30 C 0.8354(4) 0.1297(3) 0.3156(8) 0.0328(16) Uani 1 1 d . . . . .
H16 H 0.8742 0.1533 0.3131 0.039 Uiso 1 1 calc R U . . .
C31 C 0.8114(4) 0.1311(3) 0.4235(7) 0.0280(14) Uani 1 1 d . . . . .
C32 C 0.8300(4) 0.1658(3) 0.5466(6) 0.0258(14) Uani 1 1 d . . . . .
N8 N 0.8819(4) 0.2060(3) 0.5769(7) 0.0299(15) Uani 1 1 d . . . . .
N9 N 0.7164(3) 0.2550(2) 0.6704(6) 0.0274(12) Uani 1 1 d . . . . .
C33 C 0.7262(4) 0.3144(3) 0.6920(8) 0.0340(16) Uani 1 1 d . . . . .
H17 H 0.7642 0.3275 0.7656 0.041 Uiso 1 1 calc R U . . .
C34 C 0.6829(5) 0.3563(3) 0.6107(9) 0.0436(19) Uani 1 1 d . . . . .
H18 H 0.6914 0.3973 0.6293 0.052 Uiso 1 1 calc R U . . .
C35 C 0.6289(4) 0.3393(3) 0.5058(8) 0.0380(17) Uani 1 1 d . . . . .
C36 C 0.6165(4) 0.2794(3) 0.4784(9) 0.0372(17) Uani 1 1 d . . . . .
H19 H 0.5792 0.2662 0.4038 0.045 Uiso 1 1 calc R U . . .
C37 C 0.6614(4) 0.2393(3) 0.5660(7) 0.0333(16) Uani 1 1 d . . . . .
H20 H 0.6522 0.1982 0.5503 0.040 Uiso 1 1 calc R U . . .
C38 C 0.5845(5) 0.3815(4) 0.4037(9) 0.045(2) Uani 1 1 d . . . . .
F1 F 0.6103(4) 0.3933(4) 0.3121(7) 0.094(3) Uani 1 1 d . . . . .
F2 F 0.5777(3) 0.4342(2) 0.4671(7) 0.0703(18) Uani 1 1 d . . . . .
F3 F 0.5202(3) 0.3634(2) 0.3485(6) 0.0672(17) Uani 1 1 d . . . . .
N10 N 0.8532(3) 0.1293(2) 0.9006(5) 0.0251(12) Uani 1 1 d . . . . .
C39 C 0.8421(4) 0.0715(3) 0.8703(7) 0.0316(15) Uani 1 1 d . . . . .
H21 H 0.8039 0.0606 0.7947 0.038 Uiso 1 1 calc R U . . .
C40 C 0.8842(4) 0.0270(3) 0.9456(7) 0.0312(15) Uani 1 1 d . . . . .
H22 H 0.8752 -0.0135 0.9219 0.037 Uiso 1 1 calc R U . . .
C41 C 0.9399(4) 0.0432(3) 1.0564(8) 0.0392(18) Uani 1 1 d . . . . .
C42 C 0.9520(4) 0.1029(3) 1.0868(8) 0.0343(16) Uani 1 1 d . . . . .
H23 H 0.9899 0.1155 1.1612 0.041 Uiso 1 1 calc R U . . .
C43 C 0.9072(4) 0.1433(3) 1.0056(7) 0.0326(15) Uani 1 1 d . . . . .
H24 H 0.9155 0.1842 1.0263 0.039 Uiso 1 1 calc R U . . .
C44 C 0.9850(6) -0.0066(4) 1.1422(9) 0.056(3) Uani 1 1 d . . . . .
F4 F 1.0026(5) -0.0447(3) 1.0672(8) 0.105(3) Uani 1 1 d . . . . .
F5 F 0.9514(5) -0.0359(4) 1.2011(10) 0.118(4) Uani 1 1 d . . . . .
F6 F 1.0431(5) 0.0144(3) 1.2184(10) 0.123(4) Uani 1 1 d . . . . .

loop_
_atom_site_aniso_label
_atom_site_aniso_U_11
_atom_site_aniso_U_22
_atom_site_aniso_U_33
_atom_site_aniso_U_23
_atom_site_aniso_U_13
_atom_site_aniso_U_12
Ru1 0.0304(2) 0.01576(19) 0.0187(2) 0.00014(19) -0.00286(15) -0.0021(2)
N1 0.034(3) 0.019(2) 0.015(3) 0.001(2) -0.010(2) -0.002(2)
C1 0.025(3) 0.023(3) 0.021(3) 0.004(3) -0.006(3) 0.001(2)
C2 0.045(4) 0.025(3) 0.024(4) 0.012(3) 0.003(3) 0.005(3)
C3 0.031(3) 0.036(4) 0.024(4) -0.013(3) -0.012(3) -0.006(3)
C4 0.031(4) 0.049(5) 0.098(8) 0.038(5) 0.015(5) -0.005(4)
C5 0.030(3) 0.027(3) 0.029(4) -0.001(3) -0.015(3) -0.011(3)
C6 0.040(4) 0.027(3) 0.024(4) 0.000(3) -0.009(3) 0.000(3)
C7 0.029(3) 0.026(3) 0.026(4) -0.004(3) -0.003(3) -0.003(3)
C8 0.037(4) 0.019(3) 0.018(3) 0.000(2) -0.009(3) -0.002(3)
N2 0.037(3) 0.022(3) 0.027(3) 0.002(2) -0.001(3) 0.004(2)
N3 0.032(3) 0.019(3) 0.022(3) -0.001(2) -0.001(2) 0.001(2)
C9 0.042(4) 0.025(3) 0.025(4) -0.004(3) 0.004(3) 0.000(3)
C10 0.045(4) 0.020(3) 0.030(4) -0.001(3) 0.004(3) -0.002(3)
C11 0.053(5) 0.039(4) 0.025(4) -0.009(3) 0.001(4) -0.005(4)
C12 0.060(5) 0.034(4) 0.033(4) -0.010(3) 0.002(4) -0.007(4)
C13 0.045(5) 0.049(5) 0.032(5) -0.007(4) 0.004(4) 0.004(4)
C14 0.039(4) 0.032(4) 0.031(4) -0.002(3) 0.008(3) 0.002(3)
C15 0.039(4) 0.018(3) 0.025(3) 0.001(3) -0.006(3) -0.001(3)
C16 0.039(4) 0.021(3) 0.017(3) 0.001(2) -0.004(3) 0.002(3)
N4 0.026(3) 0.025(3) 0.018(3) -0.003(3) -0.006(2) -0.009(3)
N5 0.040(3) 0.021(3) 0.025(3) 0.004(2) -0.001(3) 0.005(2)
C17 0.032(3) 0.029(3) 0.019(3) 0.008(3) -0.001(3) 0.003(3)
C18 0.031(3) 0.020(3) 0.031(4) 0.003(3) -0.004(3) 0.000(3)
C19 0.044(4) 0.043(5) 0.032(4) 0.002(3) 0.008(4) -0.007(3)
C20 0.044(4) 0.037(4) 0.037(4) 0.003(3) 0.001(3) -0.011(3)
C21 0.040(4) 0.040(4) 0.038(4) 0.006(3) -0.001(4) -0.005(3)
C22 0.033(4) 0.018(3) 0.037(4) 0.006(3) -0.005(3) 0.002(3)
C23 0.032(3) 0.022(3) 0.028(4) 0.009(3) -0.006(3) 0.000(3)
C24 0.030(3) 0.017(3) 0.030(4) 0.002(3) 0.000(3) 0.002(2)
N6 0.027(3) 0.019(3) 0.022(3) 0.001(2) -0.010(2) -0.003(2)
N7 0.024(3) 0.016(2) 0.029(3) 0.003(2) -0.005(2) -0.002(2)
C25 0.033(3) 0.012(3) 0.021(3) 0.002(2) -0.007(3) 0.003(2)
C26 0.033(3) 0.016(3) 0.020(3) 0.003(2) -0.012(3) 0.006(2)
C27 0.034(3) 0.012(3) 0.030(4) -0.001(2) -0.001(3) 0.004(2)
C28 0.048(4) 0.022(3) 0.032(4) -0.008(3) 0.001(3) 0.004(3)
C29 0.061(5) 0.019(3) 0.020(4) 0.002(3) 0.003(3) 0.006(3)
C30 0.037(4) 0.017(3) 0.034(4) 0.005(3) -0.004(3) 0.003(3)
C31 0.034(3) 0.020(3) 0.021(3) 0.000(3) -0.005(3) 0.004(3)
C32 0.036(4) 0.024(3) 0.014(3) -0.003(2) 0.004(3) 0.002(3)
N8 0.035(4) 0.017(3) 0.027(3) 0.010(3) -0.005(3) 0.008(3)
N9 0.034(3) 0.018(3) 0.026(3) 0.000(2) 0.003(2) -0.001(2)
C33 0.044(4) 0.016(3) 0.035(4) 0.002(3) 0.003(4) 0.002(3)
C34 0.059(5) 0.028(4) 0.040(5) 0.010(3) 0.010(4) 0.012(3)
C35 0.051(5) 0.027(4) 0.035(4) 0.008(3) 0.012(4) 0.013(3)
C36 0.038(4) 0.026(4) 0.038(4) 0.006(3) -0.002(3) 0.002(3)
C37 0.050(4) 0.017(3) 0.027(4) 0.002(3) 0.003(3) 0.008(3)
C38 0.050(5) 0.036(4) 0.041(5) 0.013(4) 0.003(4) 0.022(4)
F1 0.116(6) 0.099(5) 0.073(5) 0.059(4) 0.040(4) 0.064(4)
F2 0.082(4) 0.027(2) 0.082(4) 0.007(2) -0.003(3) 0.022(2)
F3 0.070(4) 0.052(3) 0.051(3) 0.005(2) -0.021(3) 0.023(3)
N10 0.031(3) 0.018(3) 0.020(3) 0.003(2) -0.002(2) -0.004(2)
C39 0.038(4) 0.030(4) 0.025(4) 0.006(3) 0.008(3) 0.009(3)
C40 0.039(4) 0.021(3) 0.025(3) -0.001(3) 0.000(3) 0.000(3)
C41 0.035(4) 0.032(4) 0.038(4) 0.014(3) -0.007(3) 0.009(3)
C42 0.039(4) 0.027(3) 0.026(4) 0.000(3) -0.005(3) 0.001(3)
C43 0.030(3) 0.031(4) 0.028(4) -0.001(3) -0.003(3) -0.005(3)
C44 0.078(6) 0.041(5) 0.028(4) 0.011(4) -0.014(4) 0.018(5)
F4 0.122(6) 0.077(5) 0.085(5) 0.015(4) -0.011(5) 0.065(5)
F5 0.121(6) 0.108(6) 0.134(7) 0.104(6) 0.054(6) 0.062(5)
F6 0.116(6) 0.055(4) 0.121(7) 0.017(4) -0.075(6) 0.023(4)

loop_
_atom_type_symbol
_atom_type_description
_atom_type_scat_dispersion_real
_atom_type_scat_dispersion_imag
_atom_type_scat_source
C C 0.0181 0.0091 'International Tables Vol C Tables 4.2.6.8 and 6.1.1.4'
H H 0.0000 0.0000 'International Tables Vol C Tables 4.2.6.8 and 6.1.1.4'
N N 0.0311 0.0180 'International Tables Vol C Tables 4.2.6.8 and 6.1.1.4'
F F 0.0727 0.0534 'International Tables Vol C Tables 4.2.6.8 and 6.1.1.4'
Ru Ru 0.0552 3.2960 'International Tables Vol C Tables 4.2.6.8 and 6.1.1.4'

loop_
_geom_angle_atom_site_label_1
_geom_angle_atom_site_label_2
_geom_angle_atom_site_label_3
_geom_angle
_geom_angle_site_symmetry_1
_geom_angle_site_symmetry_3
_geom_angle_publ_flag
N1 Ru1 N7 89.0(2) . . ?
N1 Ru1 N5 179.3(3) . . ?
N7 Ru1 N5 91.6(2) . . ?
N1 Ru1 N3 90.7(2) . . ?
N7 Ru1 N3 179.4(2) . . ?
N5 Ru1 N3 88.7(2) . . ?
N1 Ru1 N9 90.6(2) . . ?
N7 Ru1 N9 89.1(2) . . ?
N5 Ru1 N9 89.7(2) . . ?
N3 Ru1 N9 90.4(2) . . ?
N1 Ru1 N10 90.1(2) . . ?
N7 Ru1 N10 91.3(2) . . ?
N5 Ru1 N10 89.6(2) . . ?
N3 Ru1 N10 89.2(2) . . ?
N9 Ru1 N10 179.2(3) . . ?
C1 N1 C8 109.0(6) . . ?
C1 N1 Ru1 126.1(4) . . ?
C8 N1 Ru1 124.9(5) . . ?
N8 C1 N1 126.1(6) . . ?
N8 C1 C2 124.4(7) . . ?
N1 C1 C2 109.4(6) . . ?
C3 C2 C7 121.7(7) . . ?
C3 C2 C1 133.0(7) . . ?
C7 C2 C1 105.2(6) . . ?
C2 C3 C4 119.5(8) . . ?
C3 C4 C5 119.3(8) . . ?
C6 C5 C4 121.3(6) . . ?
C5 C6 C7 118.5(7) . . ?
C6 C7 C2 119.6(7) . . ?
C6 C7 C8 132.0(7) . . ?
C2 C7 C8 108.4(6) . . ?
N2 C8 N1 127.3(7) . . ?
N2 C8 C7 124.6(6) . . ?
N1 C8 C7 108.1(6) . . ?
C8 N2 C9 125.9(6) . . ?
C16 N3 C9 110.2(6) . . ?
C16 N3 Ru1 124.8(4) . . ?
C9 N3 Ru1 125.0(5) . . ?
N2 C9 N3 126.1(7) . . ?
N2 C9 C10 124.5(7) . . ?
N3 C9 C10 109.3(6) . . ?
C11 C10 C9 133.1(8) . . ?
C11 C10 C15 119.6(8) . . ?
C9 C10 C15 107.2(7) . . ?
C12 C11 C10 118.6(8) . . ?
C11 C12 C13 121.3(8) . . ?
C12 C13 C14 121.5(9) . . ?
C15 C14 C13 117.5(8) . . ?
C14 C15 C10 121.3(7) . . ?
C14 C15 C16 133.0(7) . . ?
C10 C15 C16 105.5(7) . . ?
N4 C16 N3 129.7(7) . . ?
N4 C16 C15 122.6(7) . . ?
N3 C16 C15 107.7(6) . . ?
C16 N4 C17 122.4(7) . . ?
C17 N5 C24 110.4(6) . . ?
C17 N5 Ru1 126.4(5) . . ?
C24 N5 Ru1 123.2(5) . . ?
N4 C17 N5 127.9(7) . . ?
N4 C17 C18 124.1(7) . . ?
N5 C17 C18 108.1(6) . . ?
C23 C18 C19 119.2(6) . . ?
C23 C18 C17 107.9(6) . . ?
C19 C18 C17 132.9(7) . . ?
C20 C19 C18 117.9(8) . . ?
C19 C20 C21 121.4(8) . . ?
C22 C21 C20 121.7(8) . . ?
C21 C22 C23 117.5(8) . . ?
C18 C23 C22 122.3(7) . . ?
C18 C23 C24 106.8(6) . . ?
C22 C23 C24 130.9(7) . . ?
N6 C24 N5 127.7(6) . . ?
N6 C24 C23 125.4(6) . . ?
N5 C24 C23 106.9(6) . . ?
C24 N6 C25 126.6(6) . . ?
C32 N7 C25 108.9(6) . . ?
C32 N7 Ru1 127.3(4) . . ?
C25 N7 Ru1 123.7(5) . . ?
N6 C25 N7 127.3(6) . . ?
N6 C25 C26 124.9(6) . . ?
N7 C25 C26 107.8(6) . . ?
C27 C26 C31 119.8(7) . . ?
C27 C26 C25 132.2(7) . . ?
C31 C26 C25 107.7(6) . . ?
C28 C27 C26 118.2(7) . . ?
C27 C28 C29 121.2(7) . . ?
C30 C29 C28 121.3(8) . . ?
C31 C30 C29 117.8(7) . . ?
C30 C31 C26 121.5(6) . . ?
C30 C31 C32 133.9(7) . . ?
C26 C31 C32 104.5(6) . . ?
N7 C32 N8 126.6(6) . . ?
N7 C32 C31 111.0(6) . . ?
N8 C32 C31 122.3(7) . . ?
C1 N8 C32 124.7(7) . . ?
C37 N9 C33 115.8(6) . . ?
C37 N9 Ru1 121.7(4) . . ?
C33 N9 Ru1 122.4(5) . . ?
N9 C33 C34 122.4(7) . . ?
C35 C34 C33 120.4(8) . . ?
C34 C35 C36 119.8(7) . . ?
C34 C35 C38 123.8(7) . . ?
C36 C35 C38 116.0(8) . . ?
C35 C36 C37 117.0(7) . . ?
N9 C37 C36 124.5(6) . . ?
F1 C38 F3 108.1(8) . . ?
F1 C38 F2 108.4(8) . . ?
F3 C38 F2 104.4(7) . . ?
F1 C38 C35 112.9(7) . . ?
F3 C38 C35 113.8(7) . . ?
F2 C38 C35 108.7(7) . . ?
C43 N10 C39 117.6(6) . . ?
C43 N10 Ru1 122.8(5) . . ?
C39 N10 Ru1 119.5(4) . . ?
N10 C39 C40 122.5(7) . . ?
C39 C40 C41 118.5(7) . . ?
C42 C41 C40 119.1(6) . . ?
C42 C41 C44 122.8(7) . . ?
C40 C41 C44 118.1(7) . . ?
C43 C42 C41 117.7(7) . . ?
N10 C43 C42 124.6(7) . . ?
F5 C44 F6 114.3(10) . . ?
F5 C44 F4 104.6(10) . . ?
F6 C44 F4 105.2(10) . . ?
F5 C44 C41 111.7(9) . . ?
F6 C44 C41 110.4(8) . . ?
F4 C44 C41 110.3(7) . . ?

loop_
_geom_bond_atom_site_label_1
_geom_bond_atom_site_label_2
_geom_bond_distance
_geom_bond_site_symmetry_2
_geom_bond_publ_flag
Ru1 N1 1.977(6) . ?
Ru1 N7 1.993(6) . ?
Ru1 N5 2.001(6) . ?
Ru1 N3 2.017(6) . ?
Ru1 N9 2.075(6) . ?
Ru1 N10 2.088(5) . ?
N1 C1 1.385(10) . ?
N1 C8 1.388(9) . ?
C1 N8 1.335(10) . ?
C1 C2 1.472(10) . ?
C2 C3 1.360(12) . ?
C2 C7 1.412(11) . ?
C3 C4 1.371(12) . ?
C4 C5 1.444(15) . ?
C5 C6 1.359(12) . ?
C6 C7 1.404(10) . ?
C7 C8 1.457(11) . ?
C8 N2 1.327(10) . ?
N2 C9 1.340(10) . ?
N3 C16 1.356(10) . ?
N3 C9 1.375(9) . ?
C9 C10 1.416(12) . ?
C10 C11 1.401(11) . ?
C10 C15 1.422(11) . ?
C11 C12 1.369(13) . ?
C12 C13 1.390(14) . ?
C13 C14 1.397(12) . ?
C14 C15 1.377(12) . ?
C15 C16 1.484(10) . ?
C16 N4 1.331(10) . ?
N4 C17 1.336(10) . ?
N5 C17 1.361(10) . ?
N5 C24 1.404(9) . ?
C17 C18 1.449(10) . ?
C18 C23 1.403(11) . ?
C18 C19 1.430(12) . ?
C19 C20 1.391(11) . ?
C20 C21 1.401(13) . ?
C21 C22 1.380(12) . ?
C22 C23 1.407(10) . ?
C23 C24 1.462(10) . ?
C24 N6 1.306(10) . ?
N6 C25 1.311(9) . ?
N7 C32 1.331(9) . ?
N7 C25 1.403(8) . ?
C25 C26 1.446(11) . ?
C26 C27 1.406(10) . ?
C26 C31 1.418(10) . ?
C27 C28 1.371(11) . ?
C28 C29 1.403(12) . ?
C29 C30 1.392(10) . ?
C30 C31 1.374(11) . ?
C31 C32 1.465(9) . ?
C32 N8 1.343(10) . ?
N9 C37 1.342(10) . ?
N9 C33 1.363(9) . ?
C33 C34 1.387(11) . ?
C34 C35 1.340(12) . ?
C35 C36 1.387(11) . ?
C35 C38 1.505(10) . ?
C36 C37 1.402(10) . ?
C38 F1 1.264(11) . ?
C38 F3 1.306(11) . ?
C38 F2 1.393(10) . ?
N10 C43 1.324(9) . ?
N10 C39 1.344(9) . ?
C39 C40 1.391(10) . ?
C40 C41 1.392(11) . ?
C41 C42 1.388(11) . ?
C41 C44 1.547(10) . ?
C42 C43 1.376(10) . ?
C44 F5 1.245(13) . ?
C44 F6 1.284(12) . ?
C44 F4 1.293(13) . ?

loop_
_geom_torsion_atom_site_label_1
_geom_torsion_atom_site_label_2
_geom_torsion_atom_site_label_3
_geom_torsion_atom_site_label_4
_geom_torsion
_geom_torsion_site_symmetry_1
_geom_torsion_site_symmetry_2
_geom_torsion_site_symmetry_3
_geom_torsion_site_symmetry_4
_geom_torsion_publ_flag
C8 N1 C1 N8 -177.6(6) . . . . ?
Ru1 N1 C1 N8 2.6(9) . . . . ?
C8 N1 C1 C2 -0.9(7) . . . . ?
Ru1 N1 C1 C2 179.3(4) . . . . ?
N8 C1 C2 C3 -6.8(12) . . . . ?
N1 C1 C2 C3 176.4(7) . . . . ?
N8 C1 C2 C7 177.2(6) . . . . ?
N1 C1 C2 C7 0.5(7) . . . . ?
C7 C2 C3 C4 -3.0(11) . . . . ?
C1 C2 C3 C4 -178.4(7) . . . . ?
C2 C3 C4 C5 2.7(12) . . . . ?
C3 C4 C5 C6 0.0(12) . . . . ?
C4 C5 C6 C7 -2.4(11) . . . . ?
C5 C6 C7 C2 2.2(10) . . . . ?
C5 C6 C7 C8 178.2(7) . . . . ?
C3 C2 C7 C6 0.5(11) . . . . ?
C1 C2 C7 C6 177.1(6) . . . . ?
C3 C2 C7 C8 -176.4(7) . . . . ?
C1 C2 C7 C8 0.1(7) . . . . ?
C1 N1 C8 N2 179.7(6) . . . . ?
Ru1 N1 C8 N2 -0.4(9) . . . . ?
C1 N1 C8 C7 1.0(7) . . . . ?
Ru1 N1 C8 C7 -179.2(4) . . . . ?
C6 C7 C8 N2 4.1(12) . . . . ?
C2 C7 C8 N2 -179.5(6) . . . . ?
C6 C7 C8 N1 -177.1(7) . . . . ?
C2 C7 C8 N1 -0.7(7) . . . . ?
N1 C8 N2 C9 0.5(11) . . . . ?
C7 C8 N2 C9 179.1(7) . . . . ?
C8 N2 C9 N3 -2.5(11) . . . . ?
C8 N2 C9 C10 175.2(7) . . . . ?
C16 N3 C9 N2 -179.3(7) . . . . ?
Ru1 N3 C9 N2 3.9(10) . . . . ?
C16 N3 C9 C10 2.8(8) . . . . ?
Ru1 N3 C9 C10 -174.0(4) . . . . ?
N2 C9 C10 C11 -0.5(14) . . . . ?
N3 C9 C10 C11 177.4(8) . . . . ?
N2 C9 C10 C15 178.9(7) . . . . ?
N3 C9 C10 C15 -3.1(8) . . . . ?
C9 C10 C11 C12 -177.2(8) . . . . ?
C15 C10 C11 C12 3.3(12) . . . . ?
C10 C11 C12 C13 -2.2(13) . . . . ?
C11 C12 C13 C14 -0.6(14) . . . . ?
C12 C13 C14 C15 2.2(13) . . . . ?
C13 C14 C15 C10 -1.0(11) . . . . ?
C13 C14 C15 C16 174.3(7) . . . . ?
C11 C10 C15 C14 -1.7(11) . . . . ?
C9 C10 C15 C14 178.7(7) . . . . ?
C11 C10 C15 C16 -178.2(7) . . . . ?
C9 C10 C15 C16 2.2(8) . . . . ?
C9 N3 C16 N4 178.7(7) . . . . ?
Ru1 N3 C16 N4 -4.5(10) . . . . ?
C9 N3 C16 C15 -1.3(7) . . . . ?
Ru1 N3 C16 C15 175.5(4) . . . . ?
C14 C15 C16 N4 3.5(12) . . . . ?
C10 C15 C16 N4 179.4(6) . . . . ?
C14 C15 C16 N3 -176.5(8) . . . . ?
C10 C15 C16 N3 -0.6(7) . . . . ?
N3 C16 N4 C17 5.1(12) . . . . ?
C15 C16 N4 C17 -174.9(6) . . . . ?
C16 N4 C17 N5 -0.9(11) . . . . ?
C16 N4 C17 C18 179.3(6) . . . . ?
C24 N5 C17 N4 180.0(7) . . . . ?
Ru1 N5 C17 N4 -3.2(10) . . . . ?
C24 N5 C17 C18 -0.2(7) . . . . ?
Ru1 N5 C17 C18 176.6(4) . . . . ?
N4 C17 C18 C23 -179.7(6) . . . . ?
N5 C17 C18 C23 0.4(7) . . . . ?
N4 C17 C18 C19 2.1(12) . . . . ?
N5 C17 C18 C19 -177.7(7) . . . . ?
C23 C18 C19 C20 1.5(11) . . . . ?
C17 C18 C19 C20 179.5(7) . . . . ?
C18 C19 C20 C21 -0.8(12) . . . . ?
C19 C20 C21 C22 0.6(13) . . . . ?
C20 C21 C22 C23 -1.0(11) . . . . ?
C19 C18 C23 C22 -2.0(10) . . . . ?
C17 C18 C23 C22 179.5(6) . . . . ?
C19 C18 C23 C24 178.0(6) . . . . ?
C17 C18 C23 C24 -0.5(7) . . . . ?
C21 C22 C23 C18 1.7(10) . . . . ?
C21 C22 C23 C24 -178.3(7) . . . . ?
C17 N5 C24 N6 177.6(6) . . . . ?
Ru1 N5 C24 N6 0.6(9) . . . . ?
C17 N5 C24 C23 -0.1(7) . . . . ?
Ru1 N5 C24 C23 -177.1(4) . . . . ?
C18 C23 C24 N6 -177.4(6) . . . . ?
C22 C23 C24 N6 2.6(11) . . . . ?
C18 C23 C24 N5 0.4(7) . . . . ?
C22 C23 C24 N5 -179.6(6) . . . . ?
N5 C24 N6 C25 -1.6(10) . . . . ?
C23 C24 N6 C25 175.7(6) . . . . ?
C24 N6 C25 N7 2.2(10) . . . . ?
C24 N6 C25 C26 -174.9(6) . . . . ?
C32 N7 C25 N6 -178.6(6) . . . . ?
Ru1 N7 C25 N6 -1.8(9) . . . . ?
C32 N7 C25 C26 -1.1(7) . . . . ?
Ru1 N7 C25 C26 175.8(4) . . . . ?
N6 C25 C26 C27 3.8(11) . . . . ?
N7 C25 C26 C27 -173.8(6) . . . . ?
N6 C25 C26 C31 177.1(6) . . . . ?
N7 C25 C26 C31 -0.5(7) . . . . ?
C31 C26 C27 C28 0.6(9) . . . . ?
C25 C26 C27 C28 173.3(6) . . . . ?
C26 C27 C28 C29 1.6(10) . . . . ?
C27 C28 C29 C30 -2.0(11) . . . . ?
C28 C29 C30 C31 -0.1(10) . . . . ?
C29 C30 C31 C26 2.5(9) . . . . ?
C29 C30 C31 C32 -175.8(7) . . . . ?
C27 C26 C31 C30 -2.8(9) . . . . ?
C25 C26 C31 C30 -177.0(6) . . . . ?
C27 C26 C31 C32 176.0(6) . . . . ?
C25 C26 C31 C32 1.7(6) . . . . ?
C25 N7 C32 N8 180.0(6) . . . . ?
Ru1 N7 C32 N8 3.2(10) . . . . ?
C25 N7 C32 C31 2.3(7) . . . . ?
Ru1 N7 C32 C31 -174.5(4) . . . . ?
C30 C31 C32 N7 176.0(7) . . . . ?
C26 C31 C32 N7 -2.5(7) . . . . ?
C30 C31 C32 N8 -1.8(12) . . . . ?
C26 C31 C32 N8 179.7(6) . . . . ?
N1 C1 N8 C32 -3.8(11) . . . . ?
C2 C1 N8 C32 180.0(6) . . . . ?
N7 C32 N8 C1 0.7(11) . . . . ?
C31 C32 N8 C1 178.2(6) . . . . ?
C37 N9 C33 C34 -0.8(12) . . . . ?
Ru1 N9 C33 C34 175.8(6) . . . . ?
N9 C33 C34 C35 -0.2(13) . . . . ?
C33 C34 C35 C36 -0.1(13) . . . . ?
C33 C34 C35 C38 -172.7(8) . . . . ?
C34 C35 C36 C37 1.3(12) . . . . ?
C38 C35 C36 C37 174.5(8) . . . . ?
C33 N9 C37 C36 2.2(12) . . . . ?
Ru1 N9 C37 C36 -174.5(6) . . . . ?
C35 C36 C37 N9 -2.5(13) . . . . ?
C34 C35 C38 F1 85.3(11) . . . . ?
C36 C35 C38 F1 -87.6(11) . . . . ?
C34 C35 C38 F3 -150.9(9) . . . . ?
C36 C35 C38 F3 36.2(11) . . . . ?
C34 C35 C38 F2 -35.0(12) . . . . ?
C36 C35 C38 F2 152.1(8) . . . . ?
C43 N10 C39 C40 0.8(11) . . . . ?
Ru1 N10 C39 C40 -178.2(6) . . . . ?
N10 C39 C40 C41 0.1(11) . . . . ?
C39 C40 C41 C42 -0.9(12) . . . . ?
C39 C40 C41 C44 178.0(8) . . . . ?
C40 C41 C42 C43 0.7(13) . . . . ?
C44 C41 C42 C43 -178.1(9) . . . . ?
C39 N10 C43 C42 -1.0(12) . . . . ?
Ru1 N10 C43 C42 178.0(6) . . . . ?
C41 C42 C43 N10 0.2(13) . . . . ?
C42 C41 C44 F5 111.1(11) . . . . ?
C40 C41 C44 F5 -67.7(12) . . . . ?
C42 C41 C44 F6 -17.3(15) . . . . ?
C40 C41 C44 F6 163.9(10) . . . . ?
C42 C41 C44 F4 -133.0(10) . . . . ?
C40 C41 C44 F4 48.1(13) . . . . ?

loop_
_platon_squeeze_void_nr
_platon_squeeze_void_average_x
_platon_squeeze_void_average_y
_platon_squeeze_void_average_z
_platon_squeeze_void_volume
_platon_squeeze_void_count_electrons
_platon_squeeze_void_content
1 0.187 1.000 0.061 570 212 ' '
2 0.687 0.500 0.061 570 212 ' '
